data_4326536
loop_
_publ_author_name
'J\'er\^ome Long'
'Elena Chelebaeva'
'Joulia Larionova'
'Yannick Guari'
'Rute A. S. Ferreira'
'Luis D. Carlos'
'Filipe A. Almeida Paz'
'Alexander Trifonov'
'Christian Gu\'erin'

_publ_contact_author_address
; Institut Charles Gerhardt Montpellier
  UMR 5253
  CNRS-UM2-ENSCM-UM1
  Chimie Moleculaire et Organisation du Solide
  Universite Montpellier II
  Place E. Bataillon
  34095 Montpellier cedex 5
  France
;
_publ_contact_author_email joulia@univ-montp2.fr
_publ_contact_author_name 'Professor Joulia Larionova'
_publ_section_title
;
 Near-Infrared Luminescent and Magnetic Cyano-Bridged Coordination
 Polymers Nd(phen)n(DMF)m[M(CN)8] (M = Mo, W)
;
_journal_name_full 'Inorganic Chemistry'
_journal_page_first 9924
_journal_page_last 9926
_journal_paper_doi 10.1021/ic201394y
_journal_volume 50
_journal_year 2011
_chemical_formula_sum 'C35 H46 Mo N15 Nd O6.5'
_chemical_formula_weight 1021.05
_chemical_name_systematic
; 
 ? 
;
_space_group_IT_number 14
_symmetry_cell_setting monoclinic
_symmetry_space_group_name_Hall '-P 2ybc'
_symmetry_space_group_name_H-M 'P 1 21/c 1'
_atom_sites_solution_hydrogens geom
_atom_sites_solution_primary direct
_atom_sites_solution_secondary difmap
_audit_creation_date '15 June 2011'
_audit_creation_method 'SHELXL-97, manual editing plus enCIFer'
_cell_angle_alpha 90.00
_cell_angle_beta 103.742(2)
_cell_angle_gamma 90.00
_cell_formula_units_Z 4
_cell_length_a 11.2639(2)
_cell_length_b 20.9739(3)
_cell_length_c 20.1237(3)
_cell_measurement_reflns_used 47600
_cell_measurement_temperature 173(2)
_cell_measurement_theta_max 32.5219
_cell_measurement_theta_min 2.9077
_cell_volume 4618.09(13)
_computing_cell_refinement
;
CrysAlisPro, Oxford Diffraction Ltd.,
Version 1.171.34.40 (release 27-08-2010 CrysAlis171 .NET)
(compiled Aug 27 2010,11:50:40)
;
_computing_data_collection
;
CrysAlisPro, Oxford Diffraction Ltd.,
Version 1.171.34.40 (release 27-08-2010 CrysAlis171 .NET)
(compiled Aug 27 2010,11:50:40)
;
_computing_data_reduction
;
CrysAlisPro, Oxford Diffraction Ltd.,
Version 1.171.34.40 (release 27-08-2010 CrysAlis171 .NET)
(compiled Aug 27 2010,11:50:40)
;
_computing_molecular_graphics 'DIAMOND (Brandenburg, 2009)'
_computing_publication_material 'SHELXTL (Sheldrick, 2008)'
_computing_structure_refinement 'SHELXTL (Sheldrick, 2008)'
_computing_structure_solution 'SHELXTL (Sheldrick, 2008)'
_diffrn_ambient_temperature 173.0
_diffrn_detector_area_resol_mean 8.4205
_diffrn_measured_fraction_theta_full 0.998
_diffrn_measured_fraction_theta_max 0.998
_diffrn_measurement_device_type 'Xcalibur, Sapphire2, large Be window'
_diffrn_measurement_method '\w scans'
_diffrn_radiation_monochromator graphite
_diffrn_radiation_source 'Enhance (Mo) X-ray Source'
_diffrn_radiation_type 'Mo K\a'
_diffrn_radiation_wavelength 0.7107
_diffrn_reflns_av_R_equivalents 0.0420
_diffrn_reflns_av_sigmaI/netI 0.0211
_diffrn_reflns_limit_h_max 14
_diffrn_reflns_limit_h_min -14
_diffrn_reflns_limit_k_max 27
_diffrn_reflns_limit_k_min -27
_diffrn_reflns_limit_l_max 26
_diffrn_reflns_limit_l_min -26
_diffrn_reflns_number 91025
_diffrn_reflns_theta_full 27.48
_diffrn_reflns_theta_max 27.48
_diffrn_reflns_theta_min 3.58
_diffrn_standards_number 0
_exptl_absorpt_coefficient_mu 1.441
_exptl_absorpt_correction_T_max 0.8259
_exptl_absorpt_correction_T_min 0.7774
_exptl_absorpt_correction_type multi-scan
_exptl_absorpt_process_details
;
CrysAlisPro, Oxford Diffraction Ltd.,
Version 1.171.34.40 (release 27-08-2010 CrysAlis171 .NET)
(compiled Aug 27 2010,11:50:40)
empirical absorption correction using spherical harmonics,
implemented in SCALE3 ABSPACK scaling algorithm.
;
_exptl_crystal_colour Yellow
_exptl_crystal_density_diffrn 1.469
_exptl_crystal_description Block
_exptl_crystal_F_000 2060
_exptl_crystal_size_max 0.18
_exptl_crystal_size_mid 0.14
_exptl_crystal_size_min 0.14
_refine_diff_density_max 2.036
_refine_diff_density_min -1.977
_refine_diff_density_rms 0.137
_refine_ls_extinction_method none
_refine_ls_goodness_of_fit_ref 1.162
_refine_ls_hydrogen_treatment constr
_refine_ls_matrix_type full
_refine_ls_number_parameters 537
_refine_ls_number_reflns 10573
_refine_ls_number_restraints 48
_refine_ls_restrained_S_all 1.174
_refine_ls_R_factor_all 0.0610
_refine_ls_R_factor_gt 0.0528
_refine_ls_shift/su_max 0.002
_refine_ls_shift/su_mean 0.000
_refine_ls_structure_factor_coef Fsqd
_refine_ls_weighting_details 'calc w=1/[\s^2^(Fo^2^)+(0.0425P)^2^+29.2196P] where P=(Fo^2^+2Fc^2^)/3'
_refine_ls_weighting_scheme calc
_refine_ls_wR_factor_gt 0.1315
_refine_ls_wR_factor_ref 0.1367
_reflns_number_gt 9331
_reflns_number_total 10573
_reflns_threshold_expression I>2\s(I)
_cod_data_source_file ic201394y_si_002_2.cif
_cod_data_source_block 2
_cod_original_sg_symbol_H-M 'P 21/c'
_cod_original_formula_sum 'C35 H46 Mo N15 Nd O6.50'
_cod_database_code 4326536

loop_
_symmetry_equiv_pos_as_xyz
'x, y, z'
'-x, y+1/2, -z+1/2'
'-x, -y, -z'
'x, -y-1/2, z-1/2'

loop_
_atom_site_label
_atom_site_type_symbol
_atom_site_fract_x
_atom_site_fract_y
_atom_site_fract_z
_atom_site_U_iso_or_equiv
_atom_site_adp_type
_atom_site_occupancy
_atom_site_symmetry_multiplicity
_atom_site_calc_flag
_atom_site_refinement_flags
_atom_site_disorder_assembly
_atom_site_disorder_group
Mo1 Mo 0.04115(4) 0.732891(18) 0.52350(2) 0.01899(10) Uani 1 1 d . . .
Nd1 Nd 0.27108(3) 0.836472(14) 0.314625(14) 0.02890(9) Uani 1 1 d . . .
O1 O 0.2440(5) 0.9334(2) 0.2461(2) 0.0508(12) Uani 1 1 d . . .
O2 O 0.4265(4) 0.8169(3) 0.2512(2) 0.0550(13) Uani 1 1 d . . .
O3 O 0.4408(4) 0.7808(2) 0.3924(2) 0.0444(10) Uani 1 1 d . . .
O4 O 0.2310(5) 0.7209(2) 0.2992(2) 0.0496(12) Uani 1 1 d . . .
O5 O 0.0504(4) 0.8446(2) 0.2871(2) 0.0479(11) Uani 1 1 d . . .
N1 N 0.2196(4) 0.9338(2) 0.3891(2) 0.0321(10) Uani 1 1 d . . .
N2 N 0.4488(4) 0.9187(2) 0.3683(2) 0.0305(10) Uani 1 1 d . . .
N3 N 0.1987(5) 0.7941(2) 0.4197(2) 0.0346(10) Uani 1 1 d . . .
N4 N 0.1708(7) 0.8656(3) 0.5954(3) 0.069(2) Uani 1 1 d . . .
N5 N -0.1559(6) 0.7790(3) 0.6123(3) 0.0568(17) Uani 1 1 d . . .
N6 N 0.1704(5) 0.6936(3) 0.6841(2) 0.0419(12) Uani 1 1 d . . .
N7 N -0.1081(9) 0.6035(3) 0.5494(4) 0.086(3) Uani 1 1 d . . .
N8 N 0.2557(8) 0.6260(4) 0.5191(4) 0.088(3) Uani 1 1 d . . .
N9 N -0.0626(6) 0.6658(3) 0.3722(3) 0.0491(14) Uani 1 1 d . . .
N10 N -0.1367(5) 0.8397(3) 0.4271(3) 0.0398(12) Uani 1 1 d . . .
N11 N 0.2167(9) 1.0003(3) 0.1597(4) 0.082(3) Uani 1 1 d D . .
N12 N 0.4647(6) 0.7597(4) 0.1619(3) 0.081(3) Uani 1 1 d D . .
N13 N 0.5424(4) 0.6915(3) 0.4331(3) 0.0452(13) Uani 1 1 d D . .
N14 N 0.1486(9) 0.6259(3) 0.2626(5) 0.092(3) Uani 1 1 d D . .
C1 C 0.1100(6) 0.9410(3) 0.4021(3) 0.0407(14) Uani 1 1 d . A .
H1 H 0.0547 0.9061 0.3932 0.049 Uiso 1 1 calc R . .
C2 C 0.0719(7) 0.9971(3) 0.4281(3) 0.0465(15) Uani 1 1 d . . .
H2 H -0.0084 1.0003 0.4351 0.056 Uiso 1 1 calc R A .
C3 C 0.1509(7) 1.0474(3) 0.4433(3) 0.0483(16) Uani 1 1 d . A .
H3 H 0.1260 1.0860 0.4606 0.058 Uiso 1 1 calc R . .
C4 C 0.2696(7) 1.0412(3) 0.4330(3) 0.0429(15) Uani 1 1 d . . .
C5 C 0.3003(6) 0.9833(3) 0.4052(2) 0.0326(12) Uani 1 1 d . A .
C6 C 0.4209(5) 0.9748(2) 0.3942(3) 0.0310(11) Uani 1 1 d . A .
C7 C 0.5086(6) 1.0241(3) 0.4131(3) 0.0395(14) Uani 1 1 d . . .
C8 C 0.4738(7) 1.0820(3) 0.4427(4) 0.0516(19) Uani 1 1 d . A .
H8 H 0.5328 1.1147 0.4565 0.062 Uiso 1 1 calc R . .
C9 C 0.3612(8) 1.0906(3) 0.4511(4) 0.0528(18) Uani 1 1 d . A .
H9 H 0.3406 1.1298 0.4692 0.063 Uiso 1 1 calc R . .
C10 C 0.6270(6) 1.0133(3) 0.4034(3) 0.0459(16) Uani 1 1 d . A .
H10 H 0.6875 1.0458 0.4143 0.055 Uiso 1 1 calc R . .
C11 C 0.6542(6) 0.9563(3) 0.3784(3) 0.0444(15) Uani 1 1 d . . .
H11 H 0.7340 0.9481 0.3723 0.053 Uiso 1 1 calc R A .
C12 C 0.5622(6) 0.9094(3) 0.3616(3) 0.0408(14) Uani 1 1 d . A .
H12 H 0.5820 0.8695 0.3448 0.049 Uiso 1 1 calc R . .
C13 C 0.1474(5) 0.7726(2) 0.4573(3) 0.0262(10) Uani 1 1 d . A .
C14 C 0.1264(6) 0.8190(3) 0.5706(3) 0.0384(13) Uani 1 1 d . . .
C15 C -0.0887(5) 0.7631(3) 0.5814(3) 0.0332(12) Uani 1 1 d . . .
C16 C 0.1262(5) 0.7076(3) 0.6284(3) 0.0323(11) Uani 1 1 d . . .
C17 C -0.0561(7) 0.6479(3) 0.5401(3) 0.0458(16) Uani 1 1 d . . .
C18 C 0.1808(6) 0.6627(3) 0.5215(3) 0.0416(15) Uani 1 1 d . . .
C19 C -0.0275(6) 0.6886(3) 0.4247(3) 0.0320(11) Uani 1 1 d . . .
C20 C -0.0772(5) 0.8026(2) 0.4616(3) 0.0273(10) Uani 1 1 d . . .
C21 C 0.1975(11) 0.9493(3) 0.1891(4) 0.082(3) Uani 1 1 d D . .
H21 H 0.1397 0.9206 0.1628 0.098 Uiso 1 1 calc R . .
C22 C 0.3021(16) 1.0468(8) 0.2012(9) 0.166(7) Uani 1 1 d DU . .
H22A H 0.2675 1.0629 0.2382 0.248 Uiso 1 1 calc R . .
H22B H 0.3150 1.0824 0.1721 0.248 Uiso 1 1 calc R . .
H22C H 0.3804 1.0259 0.2207 0.248 Uiso 1 1 calc R . .
C23 C 0.1779(13) 1.0185(5) 0.0907(5) 0.106(4) Uani 1 1 d DU . .
H23A H 0.0960 1.0014 0.0715 0.160 Uiso 1 1 calc R . .
H23B H 0.2349 1.0017 0.0651 0.160 Uiso 1 1 calc R . .
H23C H 0.1758 1.0651 0.0875 0.160 Uiso 1 1 calc R . .
C24 C 0.4409(7) 0.8054(5) 0.1954(4) 0.074(3) Uani 1 1 d D . .
H24 H 0.4311 0.8430 0.1685 0.089 Uiso 1 1 calc R . .
C25 C 0.4665(13) 0.6967(6) 0.1978(7) 0.115(4) Uani 1 1 d DU . .
H25A H 0.4375 0.7026 0.2396 0.172 Uiso 1 1 calc R . .
H25B H 0.5502 0.6801 0.2096 0.172 Uiso 1 1 calc R . .
H25C H 0.4131 0.6665 0.1675 0.172 Uiso 1 1 calc R . .
C26 C 0.4786(8) 0.7532(5) 0.0945(3) 0.065(2) Uani 1 1 d D . .
H26A H 0.4908 0.7953 0.0761 0.098 Uiso 1 1 calc R . .
H26B H 0.4051 0.7335 0.0660 0.098 Uiso 1 1 calc R . .
H26C H 0.5497 0.7262 0.0946 0.098 Uiso 1 1 calc R . .
C27 C 0.4447(5) 0.7265(3) 0.4165(3) 0.0392(13) Uani 1 1 d D . .
H27 H 0.3707 0.7091 0.4236 0.047 Uiso 1 1 calc R . .
C28 C 0.6584(7) 0.7153(6) 0.4242(6) 0.094(4) Uani 1 1 d D . .
H28A H 0.6445 0.7533 0.3951 0.141 Uiso 1 1 calc R . .
H28B H 0.6981 0.6823 0.4025 0.141 Uiso 1 1 calc R . .
H28C H 0.7110 0.7262 0.4689 0.141 Uiso 1 1 calc R . .
C29 C 0.5405(7) 0.6277(4) 0.4604(5) 0.064(2) Uani 1 1 d D . .
H29A H 0.4607 0.6196 0.4702 0.095 Uiso 1 1 calc R . .
H29B H 0.6047 0.6238 0.5027 0.095 Uiso 1 1 calc R . .
H29C H 0.5550 0.5966 0.4268 0.095 Uiso 1 1 calc R . .
C30 C 0.1462(8) 0.6869(3) 0.2676(4) 0.062(2) Uani 1 1 d D . .
H30 H 0.0730 0.7079 0.2451 0.074 Uiso 1 1 calc R . .
C31 C 0.2645(15) 0.5930(10) 0.2776(12) 0.198(9) Uani 1 1 d DU . .
H31A H 0.3304 0.6236 0.2780 0.297 Uiso 1 1 calc R . .
H31B H 0.2642 0.5606 0.2424 0.297 Uiso 1 1 calc R . .
H31C H 0.2775 0.5724 0.3224 0.297 Uiso 1 1 calc R . .
C32 C 0.0467(11) 0.5890(6) 0.2244(6) 0.113(4) Uani 1 1 d DU . .
H32A H 0.0319 0.5527 0.2521 0.169 Uiso 1 1 calc R . .
H32B H 0.0656 0.5732 0.1822 0.169 Uiso 1 1 calc R . .
H32C H -0.0264 0.6159 0.2129 0.169 Uiso 1 1 calc R . .
C33 C -0.0364(6) 0.8130(3) 0.2866(4) 0.0269(19) Uiso 0.715(15) 1 d PD A -1
H33 H -0.0223 0.7764 0.3151 0.032 Uiso 0.715(15) 1 calc PR A -1
N15 N -0.1480(7) 0.8213(5) 0.2525(4) 0.044(2) Uiso 0.715(15) 1 d PD A -1
C35 C -0.2389(12) 0.7744(7) 0.2589(8) 0.070(4) Uiso 0.715(15) 1 d PD A -1
H35A H -0.2004 0.7409 0.2907 0.105 Uiso 0.715(15) 1 calc PR A -1
H35B H -0.2741 0.7555 0.2140 0.105 Uiso 0.715(15) 1 calc PR A -1
H35C H -0.3036 0.7950 0.2762 0.105 Uiso 0.715(15) 1 calc PR A -1
C36 C -0.1758(16) 0.8779(6) 0.2101(9) 0.088(5) Uiso 0.715(15) 1 d PD A -1
H36A H -0.1143 0.9108 0.2272 0.133 Uiso 0.715(15) 1 calc PR A -1
H36B H -0.2568 0.8939 0.2117 0.133 Uiso 0.715(15) 1 calc PR A -1
H36C H -0.1750 0.8672 0.1628 0.133 Uiso 0.715(15) 1 calc PR A -1
C34 C -0.0399(17) 0.8627(14) 0.2499(15) 0.058(8) Uiso 0.285(15) 1 d PD A -2
H34 H -0.0288 0.8953 0.2193 0.069 Uiso 0.285(15) 1 calc PR A -2
N16 N -0.1502(14) 0.8455(11) 0.2440(10) 0.033(4) Uiso 0.285(15) 1 d PD A -2
C37 C -0.240(4) 0.867(2) 0.1843(17) 0.096(13) Uiso 0.285(15) 1 d PD A -2
H37A H -0.3111 0.8845 0.1984 0.143 Uiso 0.285(15) 1 calc PR A -2
H37B H -0.2667 0.8305 0.1535 0.143 Uiso 0.285(15) 1 calc PR A -2
H37C H -0.2046 0.8996 0.1604 0.143 Uiso 0.285(15) 1 calc PR A -2
C38 C -0.237(2) 0.7989(13) 0.2572(16) 0.052(7) Uiso 0.285(15) 1 d PD A -2
H38A H -0.1952 0.7583 0.2704 0.078 Uiso 0.285(15) 1 calc PR A -2
H38B H -0.3023 0.7929 0.2158 0.078 Uiso 0.285(15) 1 calc PR A -2
H38C H -0.2725 0.8142 0.2943 0.078 Uiso 0.285(15) 1 calc PR A -2
O1W O 0.2885(13) 0.5004(7) 0.4363(7) 0.081(4) Uiso 0.50 1 d P . .
O2W O 0.4993(13) 0.5449(7) 0.6087(7) 0.086(4) Uiso 0.50 1 d P . .
O3W O 0.367(3) 0.4902(14) 0.4175(15) 0.186(11) Uiso 0.50 1 d P . .

loop_
_atom_site_aniso_label
_atom_site_aniso_U_11
_atom_site_aniso_U_22
_atom_site_aniso_U_33
_atom_site_aniso_U_23
_atom_site_aniso_U_13
_atom_site_aniso_U_12
Mo1 0.0240(2) 0.01739(18) 0.01726(19) 0.00193(14) 0.00814(15) 0.00094(14)
Nd1 0.03585(16) 0.03568(16) 0.01697(13) -0.00483(10) 0.00988(11) -0.01652(12)
O1 0.080(3) 0.046(3) 0.025(2) 0.0051(18) 0.007(2) -0.023(2)
O2 0.049(3) 0.089(4) 0.034(2) -0.021(2) 0.023(2) -0.026(3)
O3 0.039(2) 0.048(3) 0.047(3) 0.005(2) 0.0097(19) -0.0141(19)
O4 0.071(3) 0.046(3) 0.033(2) -0.0145(19) 0.014(2) -0.026(2)
O5 0.042(2) 0.068(3) 0.033(2) -0.009(2) 0.0080(19) -0.009(2)
N1 0.042(3) 0.037(2) 0.019(2) -0.0029(18) 0.0107(18) -0.007(2)
N2 0.035(2) 0.035(2) 0.020(2) -0.0065(17) 0.0027(17) -0.0142(19)
N3 0.039(3) 0.039(3) 0.030(2) 0.004(2) 0.018(2) -0.005(2)
N4 0.099(5) 0.061(4) 0.046(3) -0.011(3) 0.017(4) -0.047(4)
N5 0.069(4) 0.066(4) 0.049(3) 0.018(3) 0.040(3) 0.028(3)
N6 0.044(3) 0.056(3) 0.028(2) 0.012(2) 0.013(2) 0.022(2)
N7 0.162(8) 0.053(4) 0.059(4) -0.017(3) 0.058(5) -0.058(5)
N8 0.115(6) 0.079(5) 0.096(6) 0.049(4) 0.077(5) 0.066(5)
N9 0.075(4) 0.039(3) 0.035(3) -0.011(2) 0.018(3) -0.015(3)
N10 0.041(3) 0.045(3) 0.034(3) 0.007(2) 0.011(2) 0.015(2)
N11 0.154(8) 0.037(3) 0.065(4) 0.025(3) 0.046(5) 0.022(4)
N12 0.047(4) 0.154(8) 0.043(4) -0.035(5) 0.013(3) -0.008(4)
N13 0.028(3) 0.067(4) 0.043(3) 0.003(3) 0.014(2) -0.002(2)
N14 0.113(7) 0.060(5) 0.096(6) -0.036(4) 0.010(5) -0.037(5)
C1 0.052(4) 0.046(3) 0.027(3) 0.000(2) 0.015(3) -0.005(3)
C2 0.060(4) 0.054(4) 0.029(3) -0.001(3) 0.017(3) 0.006(3)
C3 0.073(5) 0.039(3) 0.030(3) 0.000(3) 0.008(3) 0.014(3)
C4 0.062(4) 0.033(3) 0.028(3) 0.006(2) 0.000(3) 0.001(3)
C5 0.053(3) 0.026(3) 0.014(2) 0.0051(19) 0.001(2) -0.004(2)
C6 0.043(3) 0.026(2) 0.020(2) 0.0044(19) -0.001(2) -0.010(2)
C7 0.050(4) 0.029(3) 0.030(3) 0.011(2) -0.010(2) -0.015(2)
C8 0.071(5) 0.025(3) 0.045(4) 0.006(3) -0.012(3) -0.013(3)
C9 0.080(5) 0.025(3) 0.044(4) -0.001(3) -0.004(3) -0.001(3)
C10 0.047(4) 0.036(3) 0.043(3) 0.014(3) -0.012(3) -0.021(3)
C11 0.037(3) 0.049(4) 0.043(3) 0.009(3) 0.002(3) -0.015(3)
C12 0.044(3) 0.042(3) 0.036(3) -0.002(3) 0.008(3) -0.013(3)
C13 0.028(2) 0.030(2) 0.023(2) 0.0024(19) 0.0094(19) 0.002(2)
C14 0.051(4) 0.041(3) 0.023(3) -0.002(2) 0.009(2) -0.018(3)
C15 0.040(3) 0.031(3) 0.031(3) 0.005(2) 0.013(2) 0.008(2)
C16 0.038(3) 0.035(3) 0.027(3) 0.008(2) 0.014(2) 0.009(2)
C17 0.085(5) 0.030(3) 0.029(3) -0.004(2) 0.027(3) -0.017(3)
C18 0.059(4) 0.045(3) 0.027(3) 0.020(2) 0.022(3) 0.025(3)
C19 0.047(3) 0.025(2) 0.027(3) -0.004(2) 0.015(2) -0.007(2)
C20 0.030(3) 0.026(2) 0.027(2) -0.002(2) 0.009(2) 0.003(2)
C21 0.157(10) 0.038(4) 0.038(4) 0.004(3) -0.001(5) -0.025(5)
C22 0.175(10) 0.136(9) 0.178(10) 0.037(8) 0.026(8) -0.025(8)
C23 0.162(9) 0.073(6) 0.084(6) 0.022(5) 0.031(6) 0.018(6)
C24 0.057(5) 0.114(7) 0.041(4) -0.033(4) -0.011(3) 0.040(5)
C25 0.132(8) 0.111(8) 0.107(7) 0.014(6) 0.041(6) -0.010(7)
C26 0.076(5) 0.086(6) 0.036(4) -0.018(4) 0.017(4) 0.017(5)
C27 0.032(3) 0.051(4) 0.038(3) -0.006(3) 0.014(2) -0.013(3)
C28 0.033(4) 0.138(10) 0.114(9) 0.043(8) 0.024(5) -0.008(5)
C29 0.052(4) 0.066(5) 0.080(6) 0.003(4) 0.031(4) 0.009(4)
C30 0.086(6) 0.051(4) 0.049(4) -0.009(3) 0.018(4) -0.034(4)
C31 0.200(12) 0.176(12) 0.210(12) -0.015(9) 0.032(9) 0.007(9)
C32 0.126(8) 0.091(6) 0.106(7) -0.021(6) -0.001(6) -0.058(6)

loop_
_atom_type_symbol
_atom_type_description
_atom_type_scat_dispersion_real
_atom_type_scat_dispersion_imag
_atom_type_scat_source
C C 0.0033 0.0016 'International Tables Vol C Tables 4.2.6.8 and 6.1.1.4'
H H 0.0000 0.0000 'International Tables Vol C Tables 4.2.6.8 and 6.1.1.4'
N N 0.0061 0.0033 'International Tables Vol C Tables 4.2.6.8 and 6.1.1.4'
O O 0.0106 0.0060 'International Tables Vol C Tables 4.2.6.8 and 6.1.1.4'
Nd Nd -0.1943 3.0179 'International Tables Vol C Tables 4.2.6.8 and 6.1.1.4'
Mo Mo -1.6832 0.6857 'International Tables Vol C Tables 4.2.6.8 and 6.1.1.4'

loop_
_geom_angle_atom_site_label_1
_geom_angle_atom_site_label_2
_geom_angle_atom_site_label_3
_geom_angle
_geom_angle_site_symmetry_3
C14 Mo1 C13 72.1(2) .
C14 Mo1 C17 144.3(2) .
C13 Mo1 C17 142.2(2) .
C14 Mo1 C18 109.2(3) .
C13 Mo1 C18 74.9(2) .
C17 Mo1 C18 80.7(3) .
C14 Mo1 C20 80.6(2) .
C13 Mo1 C20 74.94(19) .
C17 Mo1 C20 112.4(3) .
C18 Mo1 C20 143.28(19) .
C14 Mo1 C19 142.0(2) .
C13 Mo1 C19 74.2(2) .
C17 Mo1 C19 72.8(2) .
C18 Mo1 C19 78.1(2) .
C20 Mo1 C19 74.0(2) .
C14 Mo1 C16 74.3(2) .
C13 Mo1 C16 120.9(2) .
C17 Mo1 C16 76.7(2) .
C18 Mo1 C16 72.3(2) .
C20 Mo1 C16 142.7(2) .
C19 Mo1 C16 140.3(2) .
C14 Mo1 C15 78.8(2) .
C13 Mo1 C15 139.6(2) .
C17 Mo1 C15 74.1(2) .
C18 Mo1 C15 142.7(2) .
C20 Mo1 C15 73.1(2) .
C19 Mo1 C15 118.7(2) .
C16 Mo1 C15 75.3(2) .
O5 Nd1 O2 135.99(15) .
O5 Nd1 O1 80.06(18) .
O2 Nd1 O1 81.51(19) .
O5 Nd1 O3 141.28(15) .
O2 Nd1 O3 72.92(17) .
O1 Nd1 O3 136.96(16) .
O5 Nd1 O4 83.90(18) .
O2 Nd1 O4 84.37(17) .
O1 Nd1 O4 138.86(15) .
O3 Nd1 O4 72.87(16) .
O5 Nd1 N3 72.96(16) .
O2 Nd1 N3 140.64(18) .
O1 Nd1 N3 136.54(17) .
O3 Nd1 N3 70.50(15) .
O4 Nd1 N3 71.51(15) .
O5 Nd1 N2 132.65(16) .
O2 Nd1 N2 75.94(15) .
O1 Nd1 N2 70.77(15) .
O3 Nd1 N2 69.78(15) .
O4 Nd1 N2 141.42(17) .
N3 Nd1 N2 104.02(15) .
O5 Nd1 N1 74.16(15) .
O2 Nd1 N1 134.48(16) .
O1 Nd1 N1 70.49(15) .
O3 Nd1 N1 104.17(15) .
O4 Nd1 N1 139.53(15) .
N3 Nd1 N1 69.73(15) .
N2 Nd1 N1 61.43(15) .
O5 Nd1 N6 67.63(16) 4_575
O2 Nd1 N6 68.64(16) 4_575
O1 Nd1 N6 70.95(16) 4_575
O3 Nd1 N6 126.64(17) 4_575
O4 Nd1 N6 67.91(16) 4_575
N3 Nd1 N6 125.20(15) 4_575
N2 Nd1 N6 130.65(14) 4_575
N1 Nd1 N6 129.16(17) 4_575
C21 O1 Nd1 138.4(5) .
C24 O2 Nd1 143.2(5) .
C27 O3 Nd1 129.6(4) .
C30 O4 Nd1 136.3(6) .
C34 O5 C33 65.4(13) .
C34 O5 Nd1 149.0(12) .
C33 O5 Nd1 140.0(5) .
C1 N1 C5 117.5(5) .
C1 N1 Nd1 122.1(4) .
C5 N1 Nd1 119.5(4) .
C12 N2 C6 118.8(5) .
C12 N2 Nd1 120.7(4) .
C6 N2 Nd1 119.8(4) .
C13 N3 Nd1 167.4(5) .
C16 N6 Nd1 178.6(5) 4_576
C21 N11 C23 130.1(9) .
C21 N11 C22 117.0(9) .
C23 N11 C22 112.7(10) .
C24 N12 C26 133.6(9) .
C24 N12 C25 113.5(9) .
C26 N12 C25 112.6(8) .
C27 N13 C29 122.1(5) .
C27 N13 C28 120.5(7) .
C29 N13 C28 117.4(7) .
C30 N14 C31 119.7(12) .
C30 N14 C32 123.2(10) .
C31 N14 C32 114.7(12) .
N1 C1 C2 123.6(6) .
N1 C1 H1 118.2 .
C2 C1 H1 118.2 .
C3 C2 C1 119.5(7) .
C3 C2 H2 120.3 .
C1 C2 H2 120.3 .
C2 C3 C4 119.1(6) .
C2 C3 H3 120.5 .
C4 C3 H3 120.5 .
C3 C4 C5 117.9(6) .
C3 C4 C9 122.8(6) .
C5 C4 C9 119.2(7) .
N1 C5 C4 122.4(6) .
N1 C5 C6 117.9(5) .
C4 C5 C6 119.7(5) .
N2 C6 C7 121.8(6) .
N2 C6 C5 118.7(5) .
C7 C6 C5 119.4(5) .
C10 C7 C6 117.8(6) .
C10 C7 C8 123.3(6) .
C6 C7 C8 118.9(6) .
C9 C8 C7 121.7(6) .
C9 C8 H8 119.2 .
C7 C8 H8 119.2 .
C8 C9 C4 121.0(6) .
C8 C9 H9 119.5 .
C4 C9 H9 119.5 .
C11 C10 C7 119.7(5) .
C11 C10 H10 120.2 .
C7 C10 H10 120.2 .
C10 C11 C12 119.0(6) .
C10 C11 H11 120.5 .
C12 C11 H11 120.5 .
N2 C12 C11 122.9(6) .
N2 C12 H12 118.6 .
C11 C12 H12 118.6 .
N3 C13 Mo1 176.6(5) .
N4 C14 Mo1 179.1(7) .
N5 C15 Mo1 179.4(6) .
N6 C16 Mo1 179.2(6) .
N7 C17 Mo1 179.2(7) .
N8 C18 Mo1 178.4(5) .
N9 C19 Mo1 179.0(5) .
N10 C20 Mo1 177.2(5) .
O1 C21 N11 127.1(8) .
O1 C21 H21 116.4 .
N11 C21 H21 116.4 .
N11 C22 H22A 109.5 .
N11 C22 H22B 109.5 .
H22A C22 H22B 109.5 .
N11 C22 H22C 109.5 .
H22A C22 H22C 109.5 .
H22B C22 H22C 109.5 .
N11 C23 H23A 109.5 .
N11 C23 H23B 109.5 .
H23A C23 H23B 109.5 .
N11 C23 H23C 109.5 .
H23A C23 H23C 109.5 .
H23B C23 H23C 109.5 .
O2 C24 N12 139.8(11) .
O2 C24 H24 110.1 .
N12 C24 H24 110.1 .
N12 C25 H25A 109.5 .
N12 C25 H25B 109.5 .
H25A C25 H25B 109.5 .
N12 C25 H25C 109.5 .
H25A C25 H25C 109.5 .
H25B C25 H25C 109.5 .
N12 C26 H26A 109.5 .
N12 C26 H26B 109.5 .
H26A C26 H26B 109.5 .
N12 C26 H26C 109.5 .
H26A C26 H26C 109.5 .
H26B C26 H26C 109.5 .
O3 C27 N13 124.8(6) .
O3 C27 H27 117.6 .
N13 C27 H27 117.6 .
N13 C28 H28A 109.5 .
N13 C28 H28B 109.5 .
H28A C28 H28B 109.5 .
N13 C28 H28C 109.5 .
H28A C28 H28C 109.5 .
H28B C28 H28C 109.5 .
N13 C29 H29A 109.5 .
N13 C29 H29B 109.5 .
H29A C29 H29B 109.5 .
N13 C29 H29C 109.5 .
H29A C29 H29C 109.5 .
H29B C29 H29C 109.5 .
O4 C30 N14 125.8(9) .
O4 C30 H30 117.1 .
N14 C30 H30 117.1 .
N14 C31 H31A 109.5 .
N14 C31 H31B 109.5 .
H31A C31 H31B 109.5 .
N14 C31 H31C 109.5 .
H31A C31 H31C 109.5 .
H31B C31 H31C 109.5 .
N14 C32 H32A 109.5 .
N14 C32 H32B 109.5 .
H32A C32 H32B 109.5 .
N14 C32 H32C 109.5 .
H32A C32 H32C 109.5 .
H32B C32 H32C 109.5 .
O5 C33 N15 129.0(8) .
O5 C33 H33 115.5 .
N15 C33 H33 115.5 .
C33 N15 C35 118.8(9) .
C33 N15 C36 117.9(11) .
C35 N15 C36 123.4(11) .
O5 C34 N16 130(3) .
O5 C34 H34 114.8 .
N16 C34 H34 114.8 .
C34 N16 C37 118(3) .
C34 N16 C38 149(2) .
C37 N16 C38 89(2) .
N16 C37 H37A 109.5 .
N16 C37 H37B 109.5 .
H37A C37 H37B 109.5 .
N16 C37 H37C 109.5 .
H37A C37 H37C 109.5 .
H37B C37 H37C 109.5 .
N16 C38 H38A 109.5 .
N16 C38 H38B 109.5 .
H38A C38 H38B 109.5 .
N16 C38 H38C 109.5 .
H38A C38 H38C 109.5 .
H38B C38 H38C 109.5 .

loop_
_geom_bond_atom_site_label_1
_geom_bond_atom_site_label_2
_geom_bond_distance
_geom_bond_site_symmetry_2
Mo1 C14 2.157(6) .
Mo1 C13 2.158(5) .
Mo1 C17 2.160(6) .
Mo1 C18 2.162(6) .
Mo1 C20 2.162(5) .
Mo1 C19 2.163(5) .
Mo1 C16 2.167(5) .
Mo1 C15 2.170(6) .
Nd1 O5 2.421(5) .
Nd1 O2 2.433(4) .
Nd1 O1 2.434(4) .
Nd1 O3 2.459(5) .
Nd1 O4 2.472(4) .
Nd1 N3 2.598(4) .
Nd1 N2 2.668(4) .
Nd1 N1 2.675(5) .
Nd1 N6 2.677(5) 4_575
O1 C21 1.189(9) .
O2 C24 1.198(8) .
O3 C27 1.234(7) .
O4 C30 1.239(8) .
O5 C34 1.17(3) .
O5 C33 1.179(8) .
N1 C1 1.330(8) .
N1 C5 1.367(7) .
N2 C12 1.330(8) .
N2 C6 1.354(7) .
N3 C13 1.147(7) .
N4 C14 1.154(8) .
N5 C15 1.137(8) .
N6 C16 1.151(7) .
N6 Nd1 2.677(5) 4_576
N7 C17 1.138(8) .
N8 C18 1.151(8) .
N9 C19 1.143(7) .
N10 C20 1.147(7) .
N11 C21 1.266(8) .
N11 C23 1.406(8) .
N11 C22 1.481(10) .
N12 C24 1.236(8) .
N12 C26 1.409(7) .
N12 C25 1.503(9) .
N13 C27 1.300(7) .
N13 C29 1.448(8) .
N13 C28 1.449(7) .
N14 C30 1.284(8) .
N14 C31 1.444(10) .
N14 C32 1.446(8) .
C1 C2 1.396(9) .
C1 H1 0.9500 .
C2 C3 1.369(10) .
C2 H2 0.9500 .
C3 C4 1.407(10) .
C3 H3 0.9500 .
C4 C5 1.414(8) .
C4 C9 1.446(10) .
C5 C6 1.439(9) .
C6 C7 1.418(7) .
C7 C10 1.412(10) .
C7 C8 1.447(10) .
C8 C9 1.330(11) .
C8 H8 0.9500 .
C9 H9 0.9500 .
C10 C11 1.362(10) .
C10 H10 0.9500 .
C11 C12 1.410(8) .
C11 H11 0.9500 .
C12 H12 0.9500 .
C21 H21 0.9500 .
C22 H22A 0.9800 .
C22 H22B 0.9800 .
C22 H22C 0.9800 .
C23 H23A 0.9800 .
C23 H23B 0.9800 .
C23 H23C 0.9800 .
C24 H24 0.9500 .
C25 H25A 0.9800 .
C25 H25B 0.9800 .
C25 H25C 0.9800 .
C26 H26A 0.9800 .
C26 H26B 0.9800 .
C26 H26C 0.9800 .
C27 H27 0.9500 .
C28 H28A 0.9800 .
C28 H28B 0.9800 .
C28 H28C 0.9800 .
C29 H29A 0.9800 .
C29 H29B 0.9800 .
C29 H29C 0.9800 .
C30 H30 0.9500 .
C31 H31A 0.9800 .
C31 H31B 0.9800 .
C31 H31C 0.9800 .
C32 H32A 0.9800 .
C32 H32B 0.9800 .
C32 H32C 0.9800 .
C33 N15 1.293(8) .
C33 H33 0.9500 .
N15 C35 1.447(10) .
N15 C36 1.452(10) .
C35 H35A 0.9800 .
C35 H35B 0.9800 .
C35 H35C 0.9800 .
C36 H36A 0.9800 .
C36 H36B 0.9800 .
C36 H36C 0.9800 .
C34 N16 1.272(11) .
C34 H34 0.9500 .
N16 C37 1.448(11) .
N16 C38 1.452(11) .
C37 H37A 0.9800 .
C37 H37B 0.9800 .
C37 H37C 0.9800 .
C38 H38A 0.9800 .
C38 H38B 0.9800 .
C38 H38C 0.9800 .
O1W O3W 1.06(3) .

loop_
_geom_torsion_atom_site_label_1
_geom_torsion_atom_site_label_2
_geom_torsion_atom_site_label_3
_geom_torsion_atom_site_label_4
_geom_torsion
_geom_torsion_site_symmetry_1
O5 Nd1 O1 C21 -62.2(11) .
O2 Nd1 O1 C21 77.6(11) .
O3 Nd1 O1 C21 131.1(10) .
O4 Nd1 O1 C21 6.4(12) .
N3 Nd1 O1 C21 -114.1(10) .
N2 Nd1 O1 C21 155.6(11) .
N1 Nd1 O1 C21 -138.8(11) .
N6 Nd1 O1 C21 7.4(10) 4_575
O5 Nd1 O2 C24 -2.4(12) .
O1 Nd1 O2 C24 -68.5(11) .
O3 Nd1 O2 C24 146.5(11) .
O4 Nd1 O2 C24 72.8(11) .
N3 Nd1 O2 C24 124.3(11) .
N2 Nd1 O2 C24 -140.7(11) .
N1 Nd1 O2 C24 -120.2(11) .
N6 Nd1 O2 C24 4.3(11) 4_575
O5 Nd1 O3 C27 33.0(6) .
O2 Nd1 O3 C27 -112.0(5) .
O1 Nd1 O3 C27 -168.3(5) .
O4 Nd1 O3 C27 -22.7(5) .
N3 Nd1 O3 C27 53.2(5) .
N2 Nd1 O3 C27 167.1(6) .
N1 Nd1 O3 C27 115.3(5) .
N6 Nd1 O3 C27 -66.7(6) 4_575
O5 Nd1 O4 C30 24.6(7) .
O2 Nd1 O4 C30 -112.9(7) .
O1 Nd1 O4 C30 -42.7(8) .
O3 Nd1 O4 C30 173.2(7) .
N3 Nd1 O4 C30 98.6(7) .
N2 Nd1 O4 C30 -171.9(6) .
N1 Nd1 O4 C30 81.3(7) .
N6 Nd1 O4 C30 -43.7(7) 4_575
O2 Nd1 O5 C34 -40(3) .
O1 Nd1 O5 C34 26(3) .
O3 Nd1 O5 C34 -168(3) .
O4 Nd1 O5 C34 -116(3) .
N3 Nd1 O5 C34 172(3) .
N2 Nd1 O5 C34 78(3) .
N1 Nd1 O5 C34 99(3) .
N6 Nd1 O5 C34 -47(3) 4_575
O2 Nd1 O5 C33 96.2(7) .
O1 Nd1 O5 C33 162.8(7) .
O3 Nd1 O5 C33 -31.8(8) .
O4 Nd1 O5 C33 20.8(7) .
N3 Nd1 O5 C33 -51.7(7) .
N2 Nd1 O5 C33 -145.2(7) .
N1 Nd1 O5 C33 -124.8(7) .
N6 Nd1 O5 C33 89.4(7) 4_575
O5 Nd1 N1 C1 19.4(4) .
O2 Nd1 N1 C1 159.7(4) .
O1 Nd1 N1 C1 104.3(5) .
O3 Nd1 N1 C1 -120.5(4) .
O4 Nd1 N1 C1 -40.4(5) .
N3 Nd1 N1 C1 -57.9(4) .
N2 Nd1 N1 C1 -177.6(5) .
N6 Nd1 N1 C1 61.6(5) 4_575
O5 Nd1 N1 C5 -149.7(4) .
O2 Nd1 N1 C5 -9.5(5) .
O1 Nd1 N1 C5 -64.9(4) .
O3 Nd1 N1 C5 70.4(4) .
O4 Nd1 N1 C5 150.4(4) .
N3 Nd1 N1 C5 133.0(4) .
N2 Nd1 N1 C5 13.3(4) .
N6 Nd1 N1 C5 -107.6(4) 4_575
O5 Nd1 N2 C12 -161.5(4) .
O2 Nd1 N2 C12 -20.5(4) .
O1 Nd1 N2 C12 -106.3(4) .
O3 Nd1 N2 C12 56.2(4) .
O4 Nd1 N2 C12 41.1(5) .
N3 Nd1 N2 C12 118.9(4) .
N1 Nd1 N2 C12 176.0(5) .
N6 Nd1 N2 C12 -65.3(5) 4_575
O5 Nd1 N2 C6 9.3(5) .
O2 Nd1 N2 C6 150.3(4) .
O1 Nd1 N2 C6 64.5(4) .
O3 Nd1 N2 C6 -133.0(4) .
O4 Nd1 N2 C6 -148.1(3) .
N3 Nd1 N2 C6 -70.3(4) .
N1 Nd1 N2 C6 -13.2(3) .
N6 Nd1 N2 C6 105.5(4) 4_575
O5 Nd1 N3 C13 27(2) .
O2 Nd1 N3 C13 -117(2) .
O1 Nd1 N3 C13 81(2) .
O3 Nd1 N3 C13 -140(2) .
O4 Nd1 N3 C13 -62(2) .
N2 Nd1 N3 C13 158(2) .
N1 Nd1 N3 C13 106(2) .
N6 Nd1 N3 C13 -18(2) 4_575
C5 N1 C1 C2 3.1(8) .
Nd1 N1 C1 C2 -166.2(5) .
N1 C1 C2 C3 -2.0(10) .
C1 C2 C3 C4 -0.6(9) .
C2 C3 C4 C5 1.8(9) .
C2 C3 C4 C9 -176.6(6) .
C1 N1 C5 C4 -1.8(8) .
Nd1 N1 C5 C4 167.9(4) .
C1 N1 C5 C6 177.3(5) .
Nd1 N1 C5 C6 -13.1(6) .
C3 C4 C5 N1 -0.6(8) .
C9 C4 C5 N1 177.8(5) .
C3 C4 C5 C6 -179.6(5) .
C9 C4 C5 C6 -1.2(8) .
C12 N2 C6 C7 1.3(8) .
Nd1 N2 C6 C7 -169.7(4) .
C12 N2 C6 C5 -176.3(5) .
Nd1 N2 C6 C5 12.7(6) .
N1 C5 C6 N2 0.3(7) .
C4 C5 C6 N2 179.3(5) .
N1 C5 C6 C7 -177.3(5) .
C4 C5 C6 C7 1.7(7) .
N2 C6 C7 C10 0.6(8) .
C5 C6 C7 C10 178.2(5) .
N2 C6 C7 C8 -177.9(5) .
C5 C6 C7 C8 -0.4(8) .
C10 C7 C8 C9 179.9(6) .
C6 C7 C8 C9 -1.6(9) .
C7 C8 C9 C4 2.2(10) .
C3 C4 C9 C8 177.6(6) .
C5 C4 C9 C8 -0.7(9) .
C6 C7 C10 C11 -1.8(8) .
C8 C7 C10 C11 176.7(6) .
C7 C10 C11 C12 1.0(9) .
C6 N2 C12 C11 -2.1(9) .
Nd1 N2 C12 C11 168.8(5) .
C10 C11 C12 N2 0.9(10) .
Nd1 O1 C21 N11 -163.3(7) .
C23 N11 C21 O1 170.7(12) .
C22 N11 C21 O1 -3(2) .
Nd1 O2 C24 N12 -102.0(13) .
C26 N12 C24 O2 179.6(10) .
C25 N12 C24 O2 7.1(17) .
Nd1 O3 C27 N13 150.5(5) .
C29 N13 C27 O3 -179.2(7) .
C28 N13 C27 O3 0.4(11) .
Nd1 O4 C30 N14 174.3(7) .
C31 N14 C30 O4 -18.1(18) .
C32 N14 C30 O4 -179.5(10) .
C34 O5 C33 N15 -1.7(17) .
Nd1 O5 C33 N15 -158.7(7) .
O5 C33 N15 C35 178.1(10) .
O5 C33 N15 C36 -2.4(15) .
C33 O5 C34 N16 11(3) .
Nd1 O5 C34 N16 161.9(15) .
O5 C34 N16 C37 -167(3) .
O5 C34 N16 C38 -18(7) .
